data_1571471
loop_
_publ_author_name
'Kr\"uger, Markus'
'Lamann-Glees, Alexandra'
'Sebastian, Sean S'
'Siegel, Ren\'ee'
'Senker, J\"urgen'
'Hempelmann, Jan'
'Dronskowski, Richard'
'Ruschewitz, Uwe'

_publ_section_title
;
 Na<sub>2</sub>C<sub>3</sub>O<sub>2</sub>: The First Crystalline Compound
 with the Elusive <sup>-</sup>C\\tb C-COO<sup>-</sup> Anion.
;
_journal_name_full 'Angewandte Chemie (International ed. in English)'
_journal_page_first e202402978
_journal_paper_doi 10.1002/anie.202402978
_journal_year 2024
_chemical_formula_sum 'C3 Na2 O2'
_chemical_formula_weight 114.01
_space_group_IT_number 15
_space_group_name_Hall '-I 2ya'
_space_group_name_H-M_alt 'I 1 2/a 1'
_symmetry_cell_setting monoclinic
_symmetry_Int_Tables_number 15
_symmetry_space_group_name_Hall '-I 2ya'
_symmetry_space_group_name_H-M 'I 1 2/a 1'
_cell_angle_alpha 90.
_cell_angle_beta 102.186(2)
_cell_angle_gamma 90.
_cell_formula_units_Z 4
_cell_length_a 8.3130(4)
_cell_length_b 7.2925(4)
_cell_length_c 6.4432(3)
_cell_volume 381.80(3)
_diffrn_ambient_temperature 293
_diffrn_radiation_probe x-ray
_diffrn_radiation_wavelength 0.47674
_exptl_absorpt_coefficient_mu 0.128
_exptl_crystal_density_diffrn 2.001
_exptl_crystal_density_method 'Not Measured'
_exptl_crystal_F_000 228
_pd_proc_ls_prof_R_factor 0.0439
_pd_proc_ls_prof_wR_factor 0.0557
_refine_ls_number_parameters 32
_refine_ls_number_reflns 298
_refine_ls_R_I_factor 0.0516
_cod_data_source_file Angew-2024.cif
_cod_data_source_block 1
_cod_depositor_comments
;
Beamline BL9 of the DELTA synchrotron facility, Dortmund
Pilatus 100K detecteor (steps of 0.005 2-theta degrees)

 Removing H
;
_cod_original_cell_volume 381.80(5)
_cod_original_sg_symbol_H-M 'I 2/a'
_cod_database_code 1571471

loop_
_space_group_symop_id
_space_group_symop_operation_xyz
1 x,y,z
2 1/2-x,y,-z
3 -x,-y,-z
4 1/2+x,-y,z
5 1/2+x,1/2+y,1/2+z
6 -x,1/2+y,1/2-z
7 1/2-x,1/2-y,1/2-z
8 x,1/2-y,1/2+z

loop_
_atom_site_label
_atom_site_type_symbol
_atom_site_thermal_displace_type
_atom_site_fract_x
_atom_site_fract_y
_atom_site_fract_z
_atom_site_occupancy
_atom_site_U_iso_or_equiv
_atom_site_calc_flag
_atom_site_refinement_flags
_atom_site_disorder_assembly
_atom_site_disorder_group
Na Na Uiso 0.4358(2) 0.6295(3) 0.7031(3) 1.000 0.0271(7) . . . .
O O Uiso 0.3886(4) 0.3389(4) 0.5591(3) 1.000 0.0240(10) . . . .
C1 C Uiso 0.25000 0.2568(9) 0.50000 1.000 0.026(2) . . . .
C2 C Uiso 0.25000 0.0457(8) 0.50000 1.000 0.026(2) . . . .
C3 C Uiso 0.25000 -0.1225(8) 0.50000 1.000 0.026(2) . . . .

loop_
_atom_type_symbol
_atom_type_description
_atom_type_scat_dispersion_real
_atom_type_scat_dispersion_imag
_atom_type_scat_source
C C 0.0005 0.0007 'S.Brennan & P.L.Cowan (1992).Rev.Sci.Instr.,63,850-853'
Na Na 0.0150 0.0106 'S.Brennan & P.L.Cowan (1992).Rev.Sci.Instr.,63,850-853'
O O 0.0034 0.0025 'S.Brennan & P.L.Cowan (1992).Rev.Sci.Instr.,63,850-853'

loop_
_geom_angle_atom_site_label_1
_geom_angle_atom_site_label_2
_geom_angle_atom_site_label_3
_geom_angle
_geom_angle_site_symmetry_1
_geom_angle_site_symmetry_2
_geom_angle_site_symmetry_3
_geom_angle_publ_flag
O Na C3 114.23(13) . . 1_565 yes
O Na O 83.43(11) . . 3_666 yes
O Na O 149.30(14) . . 6_656 yes
O Na C3 101.12(15) . . 7_556 yes
O Na C3 87.95(9) 3_666 . 1_565 yes
O Na C3 95.53(14) 6_656 . 1_565 yes
C3 Na C3 90.11(10) 1_565 . 7_556 yes
O Na O 90.55(11) 3_666 . 6_656 yes
O Na C3 175.45(16) 3_666 . 7_556 yes
O Na C3 85.54(12) 6_656 . 7_556 yes
Na O C1 106.1(3) 6_646 . . yes
Na O C1 117.70(13) 3_666 . . yes
Na O C1 127.8(3) . . . yes
Na O Na 96.57(13) . . 3_666 yes
Na O Na 107.18(11) . . 6_646 yes
Na O Na 97.32(13) 3_666 . 6_646 yes
O C1 C2 117.8(3) . . . yes
O C1 O 124.4(6) . . 2_556 yes
O C1 C2 117.8(3) 2_556 . . yes
C1 C2 C3 180.00(2) . . . no
Na C3 C2 135.11(10) 2_546 . . yes
Na C3 C2 91.08(13) 7_556 . . yes
Na C3 C2 135.11(10) 1_545 . . yes
Na C3 Na 89.89(11) 2_546 . 8_554 yes
Na C3 Na 177.8(3) 7_556 . 8_554 yes
Na C3 C2 91.08(13) 8_554 . . yes
Na C3 Na 89.8(2) 1_545 . 2_546 yes
Na C3 Na 89.89(11) 1_545 . 7_556 yes
Na C3 Na 88.57(11) 1_545 . 8_554 yes
Na C3 Na 88.57(11) 2_546 . 7_556 yes

loop_
_geom_bond_atom_site_label_1
_geom_bond_atom_site_label_2
_geom_bond_distance
_geom_bond_site_symmetry_1
_geom_bond_site_symmetry_2
_geom_bond_publ_flag
Na O 2.314(4) . . yes
Na C3 2.553(5) . 1_565 yes
Na O 2.466(3) . 3_666 yes
Na O 2.422(3) . 6_656 yes
Na C3 2.7010(18) . 7_556 yes
O C1 1.283(4) . . yes
C1 C2 1.539(9) . . no
C2 C3 1.227(8) . . no

loop_
_geom_torsion_atom_site_label_1
_geom_torsion_atom_site_label_2
_geom_torsion_atom_site_label_3
_geom_torsion_atom_site_label_4
_geom_torsion
_geom_torsion_site_symmetry_1
_geom_torsion_site_symmetry_2
_geom_torsion_site_symmetry_3
_geom_torsion_site_symmetry_4
_geom_torsion_publ_flag
C3 Na O C1 -48.2(2) 1_565 . . . no
O Na O C1 -132.9(2) 3_666 . . . no
O Na O Na 0.00(11) 3_666 . . 3_666 no
O Na O Na 99.78(13) 3_666 . . 6_646 no
O Na O C1 147.2(3) 6_656 . . . no
O Na O Na -79.9(2) 6_656 . . 3_666 no
O Na O Na 19.9(3) 6_656 . . 6_646 no
C3 Na O C1 47.1(2) 7_556 . . . no
O Na O Na 0.00(12) . . 3_666 3_666 no
O Na O Na 150.4(2) . . 6_656 6_656 no
Na O C1 C2 -154.34(15) . . . . no
Na O C1 O 25.7(2) . . . 2_556 no
